data_4503441
loop_
_publ_author_name
'Qi, Yan'
'Che, Yunxia'
'Luo, Feng'
'Batten, Stuart R.'
'Liu, Yang'
'Zheng, Jimin'

_publ_section_title
;
 A Variety of 1D to 3D Metal&#x2212;Organic Coordination Architectures
 Assembled with
 1,1&#x2032;-(2,2&#x2032;-Oxybis(ethane-2,1-diyl))bis(1H-imidazole)
;
_journal_issue 5
_journal_name_full 'Crystal Growth &amp; Design'
_journal_page_first 1654
_journal_paper_doi 10.1021/cg7011217
_journal_volume 8
_journal_year 2008
_chemical_formula_sum 'C60 H62 Co4 N16 O21'
_chemical_formula_weight 1578.98
_chemical_name_systematic
; 
 ? 
;
_space_group_IT_number 14
_symmetry_cell_setting monoclinic
_symmetry_space_group_name_Hall '-P 2ybc'
_symmetry_space_group_name_H-M 'P 1 21/c 1'
_atom_sites_solution_hydrogens geom
_atom_sites_solution_primary direct
_atom_sites_solution_secondary difmap
_audit_creation_method SHELXL-97
_cell_angle_alpha 90.00
_cell_angle_beta 102.23(3)
_cell_angle_gamma 90.00
_cell_formula_units_Z 2
_cell_length_a 18.281(4)
_cell_length_b 13.951(3)
_cell_length_c 13.260(3)
_cell_measurement_reflns_used 12868
_cell_measurement_temperature 296(2)
_cell_measurement_theta_max 27.48
_cell_measurement_theta_min 3.11
_cell_volume 3305.1(13)
_computing_cell_refinement 'RAXIS-RAPID Auto(Rigaku, 2004)'
_computing_data_collection 'RAXIS-RAPID Auto(Rigaku, 2004)'
_computing_data_reduction 'CrystalStructure(Rigaku/MSC, 2004)'
_computing_molecular_graphics 'SHELXL-97 (Sheldrick, 2001)'
_computing_publication_material 'SHELXL-97 (Sheldrick, 1997)'
_computing_structure_refinement 'SHELXL-97 (Sheldrick, 1997)'
_computing_structure_solution 'SHELXS-97 (Sheldrick, 1997)'
_diffrn_ambient_temperature 293(2)
_diffrn_measured_fraction_theta_full 0.965
_diffrn_measured_fraction_theta_max 0.965
_diffrn_measurement_device_type 'rigaku r-axis rapid IP area detector'
_diffrn_measurement_method '\w scans'
_diffrn_radiation_monochromator graphite
_diffrn_radiation_probe x-ray
_diffrn_radiation_type MoK\a
_diffrn_radiation_wavelength 0.71073
_diffrn_reflns_av_R_equivalents 0.1772
_diffrn_reflns_av_sigmaI/netI 0.2145
_diffrn_reflns_limit_h_max 23
_diffrn_reflns_limit_h_min -23
_diffrn_reflns_limit_k_max 18
_diffrn_reflns_limit_k_min -18
_diffrn_reflns_limit_l_max 16
_diffrn_reflns_limit_l_min -17
_diffrn_reflns_number 28036
_diffrn_reflns_theta_full 27.48
_diffrn_reflns_theta_max 27.48
_diffrn_reflns_theta_min 3.11
_diffrn_source 'rotating anode'
_exptl_absorpt_coefficient_mu 1.075
_exptl_absorpt_correction_T_max 0.8309
_exptl_absorpt_correction_T_min 0.7372
_exptl_absorpt_correction_type multi-scan
_exptl_crystal_colour Purple
_exptl_crystal_density_diffrn 1.587
_exptl_crystal_density_method 'not measured'
_exptl_crystal_description Block
_exptl_crystal_F_000 1620
_exptl_crystal_size_max 0.30
_exptl_crystal_size_mid 0.23
_exptl_crystal_size_min 0.18
_refine_diff_density_max 1.476
_refine_diff_density_min -0.910
_refine_diff_density_rms 0.121
_refine_ls_extinction_coef 0.0054(10)
_refine_ls_extinction_expression Fc^*^=kFc[1+0.001xFc^2^\l^3^/sin(2\q)]^-1/4^
_refine_ls_extinction_method SHELXL
_refine_ls_goodness_of_fit_ref 0.909
_refine_ls_hydrogen_treatment refU
_refine_ls_matrix_type full
_refine_ls_number_parameters 469
_refine_ls_number_reflns 7305
_refine_ls_number_restraints 2
_refine_ls_restrained_S_all 0.909
_refine_ls_R_factor_all 0.1592
_refine_ls_R_factor_gt 0.0887
_refine_ls_shift/su_max 0.236
_refine_ls_shift/su_mean 0.001
_refine_ls_structure_factor_coef Fsqd
_refine_ls_weighting_details 'calc w=1/[\s^2^(Fo^2^)+(0.0997P)^2^+0.0000P] where P=(Fo^2^+2Fc^2^)/3'
_refine_ls_weighting_scheme calc
_refine_ls_wR_factor_gt 0.1958
_refine_ls_wR_factor_ref 0.2416
_reflns_number_gt 3153
_reflns_number_total 7305
_reflns_threshold_expression >2sigma(I)
_cod_data_source_file cg7011217-file006.cif
_cod_data_source_block shelxl
_cod_depositor_comments
;
The following automatic conversions were performed:

'_symmetry_cell_setting' value 'Monoclinic' changed to 'monoclinic'
according to /home/saulius/struct/CIF-dictionaries/cif_core.dic
dictionary named 'cif_core.dic' version 2.4.1 from
2010-06-29.

'_exptl_absorpt_correction_type' value 'Multi-scan'
changed to 'multi-scan' according to
/home/saulius/struct/CIF-dictionaries/cif_core.dic dictionary named
'cif_core.dic' version 2.4.1 from
2010-06-29.

'_refine_ls_hydrogen_treatment' value 'REFU' changed to
'refU' according to
/home/saulius/struct/CIF-dictionaries/cif_core.dic dictionary named
'cif_core.dic' version 2.4.1 from 2010-06-29.

Automatic conversion script
Id: cif_fix_values 1715 2011-07-08 13:25:40Z adriana 
;
_cod_original_sg_symbol_H-M P2(1)/c
_cod_database_code 4503441

loop_
_symmetry_equiv_pos_as_xyz
'x, y, z'
'-x, y+1/2, -z+1/2'
'-x, -y, -z'
'x, -y-1/2, z-1/2'

loop_
_atom_site_label
_atom_site_type_symbol
_atom_site_fract_x
_atom_site_fract_y
_atom_site_fract_z
_atom_site_U_iso_or_equiv
_atom_site_adp_type
_atom_site_occupancy
_atom_site_symmetry_multiplicity
_atom_site_calc_flag
_atom_site_refinement_flags
C1 C 0.2096(4) -0.0636(4) 0.1880(4) 0.0446(15) Uani 1 1 d .
C2 C 0.3956(5) 0.8220(6) 0.3706(5) 0.081(3) Uani 1 1 d .
H2 H 0.3519 0.8565 0.3690 0.097 Uiso 1 1 calc R
C3 C 0.4001(5) 0.4625(5) 0.1096(4) 0.076(3) Uani 1 1 d .
H3A H 0.4397 0.4816 0.0754 0.091 Uiso 1 1 calc R
H3B H 0.3762 0.4058 0.0750 0.091 Uiso 1 1 calc R
C4 C 0.3453(5) 0.5393(5) 0.1014(5) 0.076(2) Uani 1 1 d .
H4A H 0.3248 0.5533 0.0294 0.092 Uiso 1 1 calc R
H4B H 0.3046 0.5196 0.1332 0.092 Uiso 1 1 calc R
C5 C -0.0159(4) 0.2575(4) 0.6863(5) 0.0511(16) Uani 1 1 d .
H5 H -0.0395 0.2168 0.7250 0.061 Uiso 1 1 calc R
C6 C 0.0886(6) -0.0202(5) 0.5794(5) 0.092(3) Uani 1 1 d .
H6 H 0.0694 0.0023 0.5130 0.110 Uiso 1 1 calc R
C7 C 0.0870(6) 0.0295(6) 0.6671(5) 0.109(4) Uani 1 1 d .
H7 H 0.0673 0.0902 0.6727 0.131 Uiso 1 1 calc R
C8 C 0.4926(4) 0.4816(5) 0.2800(5) 0.0592(18) Uani 1 1 d .
H8 H 0.5251 0.5261 0.2613 0.071 Uiso 1 1 calc R
C9 C 0.3315(5) 0.6991(5) 0.1485(5) 0.066(2) Uani 1 1 d .
H9A H 0.2978 0.6878 0.1948 0.080 Uiso 1 1 calc R
H9B H 0.3019 0.7078 0.0792 0.080 Uiso 1 1 calc R
C10 C 0.2961(3) 0.0884(4) 0.2872(4) 0.0429(14) Uani 1 1 d .
C11 C 0.3778(4) 0.7857(5) 0.1813(5) 0.064(2) Uani 1 1 d .
H11A H 0.4133 0.7935 0.1370 0.077 Uiso 1 1 calc R
H11B H 0.3455 0.8417 0.1726 0.077 Uiso 1 1 calc R
C12 C 0.1650(5) 0.0889(5) 0.8825(5) 0.084(3) Uani 1 1 d .
H12A H 0.1840 0.0939 0.9564 0.100 Uiso 1 1 calc R
H12B H 0.2064 0.0979 0.8483 0.100 Uiso 1 1 calc R
C13 C 0.4948(4) 0.4449(5) 0.3733(5) 0.0562(17) Uani 1 1 d .
H13 H 0.5301 0.4615 0.4322 0.067 Uiso 1 1 calc R
C14 C 0.4495(5) 0.8026(5) 0.4544(6) 0.073(2) Uani 1 1 d .
H14 H 0.4486 0.8206 0.5216 0.087 Uiso 1 1 calc R
C15 C 0.1305(6) -0.0078(5) 0.8565(5) 0.086(3) Uani 1 1 d .
H15A H 0.1621 -0.0563 0.8962 0.103 Uiso 1 1 calc R
H15B H 0.0821 -0.0100 0.8756 0.103 Uiso 1 1 calc R
C16 C 0.4842(4) 0.7409(4) 0.3233(4) 0.0515(16) Uani 1 1 d .
H16 H 0.5119 0.7090 0.2824 0.062 Uiso 1 1 calc R
C17 C 0.4018(4) 0.3794(4) 0.2743(5) 0.0587(18) Uani 1 1 d .
H17 H 0.3599 0.3418 0.2490 0.070 Uiso 1 1 calc R
C18 C 0.0150(5) 0.3298(6) 0.5598(6) 0.074(2) Uani 1 1 d .
H18 H 0.0170 0.3482 0.4930 0.089 Uiso 1 1 calc R
C19 C 0.3328(4) 0.1311(4) 0.1189(4) 0.0463(15) Uani 1 1 d .
C20 C 0.0740(5) 0.3206(5) 0.8360(5) 0.067(2) Uani 1 1 d .
H20A H 0.0364 0.3059 0.8755 0.080 Uiso 1 1 calc R
H20B H 0.0910 0.3858 0.8523 0.080 Uiso 1 1 calc R
C21 C 0.1658(4) -0.1445(4) 0.1335(4) 0.0498(16) Uani 1 1 d .
C22 C 0.2541(3) -0.0084(4) 0.1378(4) 0.0429(14) Uani 1 1 d .
H22 H 0.2561 -0.0238 0.0702 0.052 Uiso 1 1 calc R
C23 C 0.2081(4) -0.0388(4) 0.2902(4) 0.0436(15) Uani 1 1 d .
C24 C 0.2951(3) 0.0674(4) 0.1834(4) 0.0421(14) Uani 1 1 d .
C25 C 0.1620(4) -0.0936(5) 0.3532(4) 0.0541(18) Uani 1 1 d .
C26 C 0.1392(4) -0.1085(5) 0.7039(5) 0.0578(18) Uani 1 1 d .
H26 H 0.1621 -0.1604 0.7418 0.069 Uiso 1 1 calc R
C28 C 0.2513(3) 0.0347(4) 0.3364(4) 0.0409(14) Uani 1 1 d .
H28 H 0.2504 0.0494 0.4046 0.049 Uiso 1 1 calc R
C30 C 0.1394(5) 0.2527(5) 0.8672(6) 0.077(2) Uani 1 1 d .
H30A H 0.1765 0.2645 0.8260 0.092 Uiso 1 1 calc R
H30B H 0.1628 0.2616 0.9393 0.092 Uiso 1 1 calc R
C31# C 0.0613(5) 0.3623(6) 0.6470(5) 0.078(2) Uani 1 1 d .
H31# H 0.0989 0.4079 0.6519 0.093 Uiso 1 1 calc R
C32# C 0.3516(4) 0.1575(4) 0.3465(4) 0.0446(15) Uani 1 1 d .
Co1 Co 0.12851(5) -0.20883(6) 0.49822(6) 0.0468(3) Uani 1 1 d .
Co2 Co 0.40395(5) 0.30270(6) 0.48119(6) 0.0450(3) Uani 1 1 d .
H9M H 0.342(4) 0.971(7) 0.939(7) 0.05(4) Uiso 0.50 1 d PD
H9N H 0.355(5) 0.916(5) 0.872(5) 0.00(2) Uiso 0.50 1 d PD
N1 N 0.1207(4) -0.0296(4) 0.7449(4) 0.0651(17) Uani 1 1 d .
N2 N 0.1213(3) -0.1057(4) 0.6014(4) 0.0566(15) Uani 1 1 d .
N3 N 0.0406(3) 0.3137(4) 0.7259(4) 0.0557(14) Uani 1 1 d .
N4 N 0.4390(3) 0.3801(4) 0.3718(3) 0.0506(13) Uani 1 1 d .
N5 N 0.4323(3) 0.4395(4) 0.2181(4) 0.0555(15) Uani 1 1 d .
N6 N 0.4181(3) 0.7808(4) 0.2875(4) 0.0544(14) Uani 1 1 d .
N7 N 0.5063(3) 0.7518(4) 0.4248(4) 0.0526(14) Uani 1 1 d .
N8 N -0.0350(3) 0.2656(4) 0.5851(4) 0.0523(14) Uani 1 1 d .
O2 O 0.3264(3) 0.2178(3) 0.4034(3) 0.0550(12) Uani 1 1 d .
O3 O 0.3340(3) 0.2183(3) 0.1311(3) 0.0580(12) Uani 1 1 d .
O4 O 0.3609(3) 0.0904(3) 0.0491(3) 0.0560(12) Uani 1 1 d .
O5 O 0.1018(3) -0.0600(3) 0.3647(3) 0.0605(13) Uani 1 1 d .
O6 O 0.1918(3) -0.1678(3) 0.3992(3) 0.0596(13) Uani 1 1 d .
O7 O 0.1089(3) -0.1733(3) 0.1613(3) 0.0614(13) Uani 1 1 d .
O8 O 0.1900(3) -0.1806(3) 0.0590(3) 0.0527(12) Uani 1 1 d .
O9 O 0.3182(8) 0.9316(11) 0.8944(12) 0.127(5) Uani 0.50 1 d PD
O10 O 0.1108(3) 0.1589(3) 0.8502(3) 0.0640(13) Uani 1 1 d .
O11 O 0.3799(3) 0.6218(3) 0.1511(3) 0.0599(12) Uani 1 1 d .
O1# O 0.4177(3) 0.1499(3) 0.3438(3) 0.0578(12) Uani 1 1 d .

loop_
_atom_site_aniso_label
_atom_site_aniso_U_11
_atom_site_aniso_U_22
_atom_site_aniso_U_33
_atom_site_aniso_U_23
_atom_site_aniso_U_13
_atom_site_aniso_U_12
C1 0.059(4) 0.029(3) 0.045(3) -0.001(2) 0.009(3) 0.000(3)
C2 0.079(6) 0.094(7) 0.071(5) -0.010(4) 0.016(4) 0.036(5)
C3 0.136(8) 0.044(4) 0.048(4) 0.000(3) 0.018(4) 0.000(5)
C4 0.112(7) 0.048(5) 0.063(4) 0.002(3) 0.004(4) -0.010(5)
C5 0.062(5) 0.034(4) 0.059(4) -0.003(3) 0.020(3) -0.004(3)
C6 0.152(9) 0.055(5) 0.060(4) -0.001(4) 0.006(5) 0.050(6)
C7 0.195(11) 0.074(6) 0.054(4) -0.005(4) 0.014(6) 0.066(7)
C8 0.073(5) 0.042(4) 0.072(4) 0.001(3) 0.035(4) -0.004(4)
C9 0.078(6) 0.054(5) 0.065(4) -0.003(3) 0.009(4) 0.003(4)
C10 0.056(4) 0.032(3) 0.044(3) -0.004(2) 0.016(3) -0.003(3)
C11 0.083(6) 0.047(4) 0.058(4) 0.003(3) 0.004(4) 0.010(4)
C12 0.119(8) 0.048(5) 0.073(5) -0.008(4) -0.002(5) 0.020(5)
C13 0.064(5) 0.051(4) 0.057(4) 0.000(3) 0.020(3) -0.005(4)
C14 0.080(6) 0.069(6) 0.068(5) -0.010(4) 0.014(4) 0.023(4)
C15 0.161(9) 0.042(4) 0.054(4) -0.001(3) 0.023(5) 0.003(5)
C16 0.064(5) 0.043(4) 0.050(3) -0.002(3) 0.019(3) 0.001(3)
C17 0.087(6) 0.035(4) 0.057(4) 0.000(3) 0.020(4) -0.003(4)
C18 0.084(6) 0.068(5) 0.071(5) 0.008(4) 0.022(4) -0.019(5)
C19 0.062(5) 0.034(4) 0.045(3) 0.001(2) 0.014(3) -0.003(3)
C20 0.093(6) 0.043(4) 0.061(4) -0.010(3) 0.008(4) -0.004(4)
C21 0.068(5) 0.026(3) 0.053(4) 0.002(2) 0.010(3) -0.001(3)
C22 0.058(4) 0.030(3) 0.043(3) 0.000(2) 0.015(3) -0.003(3)
C23 0.064(5) 0.029(3) 0.040(3) 0.001(2) 0.016(3) -0.001(3)
C24 0.051(4) 0.034(3) 0.043(3) 0.003(2) 0.014(3) 0.000(3)
C25 0.084(6) 0.030(4) 0.049(3) 0.000(3) 0.015(4) -0.008(3)
C26 0.086(6) 0.033(4) 0.056(4) 0.005(3) 0.020(4) 0.007(3)
C28 0.049(4) 0.031(3) 0.046(3) -0.001(2) 0.018(3) -0.004(3)
C30 0.080(6) 0.052(5) 0.091(5) -0.001(4) 0.005(4) -0.007(4)
C31# 0.094(7) 0.068(6) 0.072(5) 0.003(4) 0.021(4) -0.031(5)
C32# 0.057(5) 0.035(4) 0.042(3) 0.005(2) 0.011(3) -0.006(3)
Co1 0.0616(7) 0.0315(5) 0.0500(5) 0.0017(3) 0.0178(4) 0.0013(4)
Co2 0.0593(7) 0.0329(5) 0.0457(5) -0.0026(3) 0.0176(4) -0.0012(4)
N1 0.104(5) 0.041(3) 0.054(3) -0.007(2) 0.025(3) 0.008(3)
N2 0.078(4) 0.041(3) 0.053(3) 0.000(2) 0.020(3) 0.006(3)
N3 0.060(4) 0.046(3) 0.061(3) -0.001(2) 0.013(3) -0.010(3)
N4 0.069(4) 0.038(3) 0.048(3) -0.002(2) 0.018(3) -0.002(3)
N5 0.089(5) 0.036(3) 0.046(3) 0.004(2) 0.024(3) -0.002(3)
N6 0.056(4) 0.045(3) 0.059(3) -0.004(2) 0.007(3) 0.011(3)
N7 0.065(4) 0.046(3) 0.053(3) -0.006(2) 0.026(3) 0.003(3)
N8 0.067(4) 0.043(3) 0.054(3) 0.000(2) 0.026(3) -0.007(3)
O2 0.069(3) 0.046(3) 0.055(3) -0.0114(19) 0.026(2) -0.002(2)
O3 0.083(4) 0.034(3) 0.062(3) -0.0012(19) 0.025(2) -0.008(2)
O4 0.081(4) 0.041(3) 0.052(2) 0.0025(18) 0.027(2) -0.001(2)
O5 0.078(4) 0.041(3) 0.069(3) -0.004(2) 0.032(3) -0.004(2)
O6 0.081(4) 0.044(3) 0.054(2) 0.016(2) 0.016(2) -0.001(2)
O7 0.076(4) 0.052(3) 0.060(3) -0.009(2) 0.023(2) -0.021(3)
O8 0.075(3) 0.041(2) 0.049(2) -0.0151(18) 0.027(2) -0.004(2)
O9 0.139(14) 0.109(12) 0.139(12) -0.061(10) 0.044(11) -0.015(11)
O10 0.080(4) 0.041(3) 0.069(3) 0.000(2) 0.010(3) 0.003(3)
O11 0.075(4) 0.039(3) 0.064(3) -0.002(2) 0.010(2) -0.002(2)
O1# 0.059(3) 0.047(3) 0.068(3) -0.006(2) 0.014(2) -0.009(2)

loop_
_atom_type_symbol
_atom_type_description
_atom_type_scat_dispersion_real
_atom_type_scat_dispersion_imag
_atom_type_scat_source
C C 0.0033 0.0016 'International Tables Vol C Tables 4.2.6.8 and 6.1.1.4'
H H 0.0000 0.0000 'International Tables Vol C Tables 4.2.6.8 and 6.1.1.4'
O O 0.0106 0.0060 'International Tables Vol C Tables 4.2.6.8 and 6.1.1.4'
N N 0.0061 0.0033 'International Tables Vol C Tables 4.2.6.8 and 6.1.1.4'
Co Co 0.3494 0.9721 'International Tables Vol C Tables 4.2.6.8 and 6.1.1.4'

loop_
_geom_angle_atom_site_label_1
_geom_angle_atom_site_label_2
_geom_angle_atom_site_label_3
_geom_angle
_geom_angle_site_symmetry_1
_geom_angle_site_symmetry_3
C22 C1 C23 117.4(5) . .
C22 C1 C21 120.0(5) . .
C23 C1 C21 122.6(5) . .
C14 C2 N6 106.5(7) . .
C14 C2 H2 126.7 . .
N6 C2 H2 126.7 . .
C4 C3 N5 111.1(6) . .
C4 C3 H3A 109.4 . .
N5 C3 H3A 109.4 . .
C4 C3 H3B 109.4 . .
N5 C3 H3B 109.4 . .
H3A C3 H3B 108.0 . .
O11 C4 C3 109.5(7) . .
O11 C4 H4A 109.8 . .
C3 C4 H4A 109.8 . .
O11 C4 H4B 109.8 . .
C3 C4 H4B 109.8 . .
H4A C4 H4B 108.2 . .
N3 C5 N8 111.9(6) . .
N3 C5 H5 124.0 . .
N8 C5 H5 124.0 . .
N2 C6 C7 111.0(6) . .
N2 C6 H6 124.5 . .
C7 C6 H6 124.5 . .
C6 C7 N1 104.6(7) . .
C6 C7 H7 127.7 . .
N1 C7 H7 127.7 . .
C13 C8 N5 104.9(6) . .
C13 C8 H8 127.6 . .
N5 C8 H8 127.6 . .
O11 C9 C11 107.7(6) . .
O11 C9 H9A 110.2 . .
C11 C9 H9A 110.2 . .
O11 C9 H9B 110.2 . .
C11 C9 H9B 110.2 . .
H9A C9 H9B 108.5 . .
C28 C10 C24 117.9(5) . .
C28 C10 C32# 120.6(5) . .
C24 C10 C32# 121.0(5) . .
N6 C11 C9 112.8(6) . .
N6 C11 H11A 109.0 . .
C9 C11 H11A 109.0 . .
N6 C11 H11B 109.0 . .
C9 C11 H11B 109.0 . .
H11A C11 H11B 107.8 . .
O10 C12 C15 108.9(7) . .
O10 C12 H12A 109.9 . .
C15 C12 H12A 109.9 . .
O10 C12 H12B 109.9 . .
C15 C12 H12B 109.9 . .
H12A C12 H12B 108.3 . .
C8 C13 N4 111.5(6) . .
C8 C13 H13 124.3 . .
N4 C13 H13 124.3 . .
C2 C14 N7 109.4(7) . .
C2 C14 H14 125.3 . .
N7 C14 H14 125.3 . .
N1 C15 C12 111.7(6) . .
N1 C15 H15A 109.3 . .
C12 C15 H15A 109.3 . .
N1 C15 H15B 109.3 . .
C12 C15 H15B 109.3 . .
H15A C15 H15B 107.9 . .
N6 C16 N7 111.9(5) . .
N6 C16 H16 124.0 . .
N7 C16 H16 124.0 . .
N5 C17 N4 110.7(6) . .
N5 C17 H17 124.7 . .
N4 C17 H17 124.7 . .
C31# C18 N8 109.7(6) . .
C31# C18 H18 125.2 . .
N8 C18 H18 125.2 . .
O3 C19 O4 122.4(5) . .
O3 C19 C24 120.7(5) . .
O4 C19 C24 116.9(5) . .
N3 C20 C30 111.7(6) . .
N3 C20 H20A 109.3 . .
C30 C20 H20A 109.3 . .
N3 C20 H20B 109.3 . .
C30 C20 H20B 109.3 . .
H20A C20 H20B 107.9 . .
O7 C21 O8 123.7(6) . .
O7 C21 C1 120.1(6) . .
O8 C21 C1 116.1(6) . .
C24 C22 C1 122.7(5) . .
C24 C22 H22 118.6 . .
C1 C22 H22 118.6 . .
C28 C23 C1 119.5(5) . .
C28 C23 C25 118.0(5) . .
C1 C23 C25 122.4(5) . .
C22 C24 C10 119.3(5) . .
C22 C24 C19 118.9(5) . .
C10 C24 C19 121.6(5) . .
O5 C25 O6 123.7(6) . .
O5 C25 C23 119.5(6) . .
O6 C25 C23 116.5(7) . .
N1 C26 N2 111.9(6) . .
N1 C26 H26 124.1 . .
N2 C26 H26 124.1 . .
C23 C28 C10 123.1(5) . .
C23 C28 H28 118.5 . .
C10 C28 H28 118.5 . .
O10 C30 C20 107.0(6) . .
O10 C30 H30A 110.3 . .
C20 C30 H30A 110.3 . .
O10 C30 H30B 110.3 . .
C20 C30 H30B 110.3 . .
H30A C30 H30B 108.6 . .
C18 C31# N3 105.3(7) . .
C18 C31# H31# 127.4 . .
N3 C31# H31# 127.4 . .
O1# C32# O2 123.8(6) . .
O1# C32# C10 119.6(6) . .
O2 C32# C10 116.4(6) . .
O8 Co1 N8 105.2(2) 4_556 3_556
O8 Co1 O6 97.64(18) 4_556 .
N8 Co1 O6 107.18(18) 3_556 .
O8 Co1 N2 113.25(19) 4_556 .
N8 Co1 N2 119.4(2) 3_556 .
O6 Co1 N2 111.8(2) . .
O2 Co2 N7 120.4(2) . 3_666
O2 Co2 O4 112.31(19) . 4_566
N7 Co2 O4 110.85(19) 3_666 4_566
O2 Co2 N4 104.42(19) . .
N7 Co2 N4 108.0(2) 3_666 .
O4 Co2 N4 98.07(18) 4_566 .
C26 N1 C7 108.1(5) . .
C26 N1 C15 127.0(6) . .
C7 N1 C15 124.8(6) . .
C26 N2 C6 104.5(5) . .
C26 N2 Co1 129.6(4) . .
C6 N2 Co1 125.5(4) . .
C5 N3 C31# 108.1(5) . .
C5 N3 C20 124.5(6) . .
C31# N3 C20 127.4(6) . .
C17 N4 C13 104.4(5) . .
C17 N4 Co2 121.3(5) . .
C13 N4 Co2 134.1(4) . .
C17 N5 C8 108.6(5) . .
C17 N5 C3 124.0(6) . .
C8 N5 C3 127.1(6) . .
C16 N6 C2 107.1(5) . .
C16 N6 C11 127.4(6) . .
C2 N6 C11 125.4(6) . .
C16 N7 C14 105.1(6) . .
C16 N7 Co2 128.6(4) . 3_666
C14 N7 Co2 126.0(4) . 3_666
C5 N8 C18 105.0(6) . .
C5 N8 Co1 122.9(4) . 3_556
C18 N8 Co1 131.4(5) . 3_556
C32# O2 Co2 113.4(4) . .
C19 O4 Co2 104.6(4) . 4_565
C25 O6 Co1 107.4(4) . .
C21 O8 Co1 111.4(4) . 4
H9M O9 H9N 96(6) . .
C12 O10 C30 112.7(6) . .
C9 O11 C4 113.8(6) . .

loop_
_geom_bond_atom_site_label_1
_geom_bond_atom_site_label_2
_geom_bond_distance
_geom_bond_site_symmetry_2
C1 C22 1.389(8) .
C1 C23 1.404(7) .
C1 C21 1.481(8) .
C2 C14 1.347(10) .
C2 N6 1.380(8) .
C2 H2 0.9300 .
C3 C4 1.455(10) .
C3 N5 1.470(7) .
C3 H3A 0.9700 .
C3 H3B 0.9700 .
C4 O11 1.407(8) .
C4 H4A 0.9700 .
C4 H4B 0.9700 .
C5 N3 1.314(8) .
C5 N8 1.317(7) .
C5 H5 0.9300 .
C6 N2 1.339(8) .
C6 C7 1.358(9) .
C6 H6 0.9300 .
C7 N1 1.362(8) .
C7 H7 0.9300 .
C8 C13 1.332(8) .
C8 N5 1.359(8) .
C8 H8 0.9300 .
C9 O11 1.391(8) .
C9 C11 1.486(9) .
C9 H9A 0.9700 .
C9 H9B 0.9700 .
C10 C28 1.372(7) .
C10 C24 1.404(7) .
C10 C32# 1.497(8) .
C11 N6 1.447(7) .
C11 H11A 0.9700 .
C11 H11B 0.9700 .
C12 O10 1.393(8) .
C12 C15 1.499(10) .
C12 H12A 0.9700 .
C12 H12B 0.9700 .
C13 N4 1.359(8) .
C13 H13 0.9300 .
C14 N7 1.380(8) .
C14 H14 0.9300 .
C15 N1 1.484(7) .
C15 H15A 0.9700 .
C15 H15B 0.9700 .
C16 N6 1.324(8) .
C16 N7 1.330(7) .
C16 H16 0.9300 .
C17 N5 1.322(7) .
C17 N4 1.327(7) .
C17 H17 0.9300 .
C18 C31# 1.358(9) .
C18 N8 1.372(8) .
C18 H18 0.9300 .
C19 O3 1.226(7) .
C19 O4 1.283(7) .
C19 C24 1.499(8) .
C20 N3 1.462(7) .
C20 C30 1.512(10) .
C20 H20A 0.9700 .
C20 H20B 0.9700 .
C21 O7 1.241(7) .
C21 O8 1.268(7) .
C22 C24 1.360(8) .
C22 H22 0.9300 .
C23 C28 1.359(7) .
C23 C25 1.513(8) .
C25 O5 1.234(8) .
C25 O6 1.265(7) .
C26 N1 1.303(8) .
C26 N2 1.330(7) .
C26 H26 0.9300 .
C28 H28 0.9300 .
C30 O10 1.409(8) .
C30 H30A 0.9700 .
C30 H30B 0.9700 .
C31# N3 1.366(8) .
C31# H31# 0.9300 .
C32# O1# 1.222(7) .
C32# O2 1.279(7) .
Co1 O8 1.977(4) 4_556
Co1 N8 1.992(5) 3_556
Co1 O6 2.008(4) .
Co1 N2 2.009(5) .
Co2 O2 1.964(4) .
Co2 N7 1.989(6) 3_666
Co2 O4 1.989(4) 4_566
Co2 N4 2.019(5) .
N7 Co2 1.989(6) 3_666
N8 Co1 1.992(5) 3_556
O4 Co2 1.989(4) 4_565
O8 Co1 1.977(4) 4
O9 H9M 0.853(10) .
O9 H9N 0.83(7) .

loop_
_geom_torsion_atom_site_label_1
_geom_torsion_atom_site_label_2
_geom_torsion_atom_site_label_3
_geom_torsion_atom_site_label_4
_geom_torsion
_geom_torsion_site_symmetry_1
_geom_torsion_site_symmetry_4
N5 C3 C4 O11 59.4(8) . .
N2 C6 C7 N1 0.1(12) . .
O11 C9 C11 N6 -65.1(8) . .
N5 C8 C13 N4 1.1(8) . .
N6 C2 C14 N7 1.5(10) . .
O10 C12 C15 N1 76.1(9) . .
C22 C1 C21 O7 -155.9(6) . .
C23 C1 C21 O7 23.7(9) . .
C22 C1 C21 O8 24.0(8) . .
C23 C1 C21 O8 -156.4(6) . .
C23 C1 C22 C24 -0.3(9) . .
C21 C1 C22 C24 179.3(6) . .
C22 C1 C23 C28 -2.2(9) . .
C21 C1 C23 C28 178.2(6) . .
C22 C1 C23 C25 -179.8(6) . .
C21 C1 C23 C25 0.6(10) . .
C1 C22 C24 C10 3.5(9) . .
C1 C22 C24 C19 -171.5(6) . .
C28 C10 C24 C22 -4.3(9) . .
C32# C10 C24 C22 167.5(6) . .
C28 C10 C24 C19 170.6(6) . .
C32# C10 C24 C19 -17.6(9) . .
O3 C19 C24 C22 139.8(6) . .
O4 C19 C24 C22 -37.8(9) . .
O3 C19 C24 C10 -35.1(9) . .
O4 C19 C24 C10 147.3(6) . .
C28 C23 C25 O5 80.6(8) . .
C1 C23 C25 O5 -101.7(7) . .
C28 C23 C25 O6 -93.0(7) . .
C1 C23 C25 O6 84.6(8) . .
C1 C23 C28 C10 1.3(9) . .
C25 C23 C28 C10 179.1(6) . .
C24 C10 C28 C23 1.9(9) . .
C32# C10 C28 C23 -169.9(6) . .
N3 C20 C30 O10 -63.8(8) . .
N8 C18 C31# N3 2.6(10) . .
C28 C10 C32# O1# 123.1(6) . .
C24 C10 C32# O1# -48.4(8) . .
C28 C10 C32# O2 -52.2(8) . .
C24 C10 C32# O2 136.3(6) . .
N2 C26 N1 C7 1.4(9) . .
N2 C26 N1 C15 178.6(7) . .
C6 C7 N1 C26 -0.9(11) . .
C6 C7 N1 C15 -178.2(8) . .
C12 C15 N1 C26 132.3(8) . .
C12 C15 N1 C7 -50.8(12) . .
N1 C26 N2 C6 -1.3(9) . .
N1 C26 N2 Co1 -174.5(5) . .
C7 C6 N2 C26 0.6(11) . .
C7 C6 N2 Co1 174.3(7) . .
O8 Co1 N2 C26 -13.9(7) 4_556 .
N8 Co1 N2 C26 110.8(6) 3_556 .
O6 Co1 N2 C26 -123.0(6) . .
O8 Co1 N2 C6 174.2(7) 4_556 .
N8 Co1 N2 C6 -61.1(7) 3_556 .
O6 Co1 N2 C6 65.0(7) . .
N8 C5 N3 C31# -0.5(8) . .
N8 C5 N3 C20 179.8(6) . .
C18 C31# N3 C5 -1.3(9) . .
C18 C31# N3 C20 178.5(7) . .
C30 C20 N3 C5 92.5(9) . .
C30 C20 N3 C31# -87.2(9) . .
N5 C17 N4 C13 0.3(7) . .
N5 C17 N4 Co2 176.2(4) . .
C8 C13 N4 C17 -0.9(8) . .
C8 C13 N4 Co2 -176.1(5) . .
O2 Co2 N4 C17 11.7(5) . .
N7 Co2 N4 C17 141.0(5) 3_666 .
O4 Co2 N4 C17 -103.9(5) 4_566 .
O2 Co2 N4 C13 -173.7(6) . .
N7 Co2 N4 C13 -44.5(6) 3_666 .
O4 Co2 N4 C13 70.6(6) 4_566 .
N4 C17 N5 C8 0.4(8) . .
N4 C17 N5 C3 -173.7(6) . .
C13 C8 N5 C17 -0.9(7) . .
C13 C8 N5 C3 173.0(6) . .
C4 C3 N5 C17 85.6(8) . .
C4 C3 N5 C8 -87.4(9) . .
N7 C16 N6 C2 1.0(8) . .
N7 C16 N6 C11 177.9(6) . .
C14 C2 N6 C16 -1.5(9) . .
C14 C2 N6 C11 -178.5(7) . .
C9 C11 N6 C16 85.9(9) . .
C9 C11 N6 C2 -97.7(8) . .
N6 C16 N7 C14 -0.1(8) . .
N6 C16 N7 Co2 174.4(4) . 3_666
C2 C14 N7 C16 -0.9(9) . .
C2 C14 N7 Co2 -175.5(6) . 3_666
N3 C5 N8 C18 2.0(8) . .
N3 C5 N8 Co1 -169.2(4) . 3_556
C31# C18 N8 C5 -2.8(9) . .
C31# C18 N8 Co1 167.3(5) . 3_556
O1# C32# O2 Co2 3.2(8) . .
C10 C32# O2 Co2 178.3(4) . .
N7 Co2 O2 C32# -56.7(4) 3_666 .
O4 Co2 O2 C32# 170.0(4) 4_566 .
N4 Co2 O2 C32# 64.8(4) . .
O3 C19 O4 Co2 1.9(7) . 4_565
C24 C19 O4 Co2 179.4(4) . 4_565
O5 C25 O6 Co1 -4.9(8) . .
C23 C25 O6 Co1 168.4(4) . .
O8 Co1 O6 C25 -178.1(4) 4_556 .
N8 Co1 O6 C25 73.3(4) 3_556 .
N2 Co1 O6 C25 -59.2(5) . .
O7 C21 O8 Co1 -2.6(8) . 4
C1 C21 O8 Co1 177.4(4) . 4
C15 C12 O10 C30 -177.1(6) . .
C20 C30 O10 C12 -175.9(6) . .
C11 C9 O11 C4 -167.3(5) . .
C3 C4 O11 C9 -179.2(6) . .
